data_7005419
loop_
_publ_author_name
'Beheshti, Azizolla'
'Clegg, William'
'Dale, Sophie H.'
'Hyvadi, Reza'
'Hussaini, Farzanh'

_publ_section_title
;
 Synthesis and characterization of mixed-metal complexes of Ag/Cu and
 W/Mo and a complex of Ag with heterocyclic thione ligands.
;
_journal_issue 27
_journal_name_full 'Dalton transactions (Cambridge, England : 2003)'
_journal_page_first 2949
_journal_page_last 2956
_journal_paper_doi 10.1039/b702129a
_journal_year 2007
_chemical_formula_moiety 'C20 H40 Ag2 N8 S8 W'
_chemical_formula_sum 'C20 H40 Ag2 N8 S8 W'
_chemical_formula_weight 1048.67
_chemical_name_systematic
;
?
;
_space_group_IT_number 15
_symmetry_cell_setting monoclinic
_symmetry_space_group_name_Hall '-I 2ya'
_symmetry_space_group_name_H-M 'I 1 2/a 1'
_atom_sites_solution_hydrogens mixed
_atom_sites_solution_primary direct
_audit_creation_method SHELXL-97
_cell_angle_alpha 90.00
_cell_angle_beta 95.55(3)
_cell_angle_gamma 90.00
_cell_formula_units_Z 4
_cell_length_a 14.690(3)
_cell_length_b 11.060(2)
_cell_length_c 21.173(4)
_cell_measurement_reflns_used 309
_cell_measurement_temperature 150(2)
_cell_measurement_theta_max 27.50
_cell_measurement_theta_min 2.50
_cell_volume 3423.9(11)
_computing_cell_refinement 'Bruker SMART'
_computing_data_collection 'Nonius COLLECT'
_computing_data_reduction EvalCCD
_computing_molecular_graphics 'Bruker SHELXTL'
_computing_publication_material 'Bruker SHELXTL and local programs'
_computing_structure_refinement 'Bruker SHELXTL'
_computing_structure_solution 'Bruker SHELXTL'
_diffrn_ambient_temperature 150(2)
_diffrn_measured_fraction_theta_full 0.991
_diffrn_measured_fraction_theta_max 0.991
_diffrn_measurement_device_type 'Nonius KappaCCD diffractometer'
_diffrn_measurement_method '\f and \w scans'
_diffrn_radiation_monochromator graphite
_diffrn_radiation_source 'sealed tube'
_diffrn_radiation_type MoK\a
_diffrn_radiation_wavelength 0.71073
_diffrn_reflns_av_R_equivalents 0.0423
_diffrn_reflns_av_sigmaI/netI 0.0298
_diffrn_reflns_limit_h_max 19
_diffrn_reflns_limit_h_min -19
_diffrn_reflns_limit_k_max 14
_diffrn_reflns_limit_k_min -14
_diffrn_reflns_limit_l_max 25
_diffrn_reflns_limit_l_min -27
_diffrn_reflns_number 23263
_diffrn_reflns_theta_full 27.50
_diffrn_reflns_theta_max 27.50
_diffrn_reflns_theta_min 4.97
_diffrn_standards_number 0
_exptl_absorpt_coefficient_mu 4.999
_exptl_absorpt_correction_T_max 0.553
_exptl_absorpt_correction_T_min 0.324
_exptl_absorpt_correction_type numerical
_exptl_absorpt_process_details 'Bruker SHELXTL'
_exptl_crystal_colour Orange
_exptl_crystal_density_diffrn 2.034
_exptl_crystal_density_method 'not measured'
_exptl_crystal_description Block
_exptl_crystal_F_000 2048
_exptl_crystal_size_max 0.29
_exptl_crystal_size_mid 0.22
_exptl_crystal_size_min 0.13
_refine_diff_density_max 0.515
_refine_diff_density_min -0.576
_refine_diff_density_rms 0.096
_refine_ls_extinction_method none
_refine_ls_goodness_of_fit_ref 1.042
_refine_ls_hydrogen_treatment mixed
_refine_ls_matrix_type full
_refine_ls_number_parameters 189
_refine_ls_number_reflns 3901
_refine_ls_number_restraints 4
_refine_ls_restrained_S_all 1.043
_refine_ls_R_factor_all 0.0278
_refine_ls_R_factor_gt 0.0194
_refine_ls_shift/su_max 0.002
_refine_ls_shift/su_mean 0.000
_refine_ls_structure_factor_coef Fsqd
_refine_ls_weighting_details
;calc w=1/[\s^2^(Fo^2^)+(0.0100P)^2^+2.8096P] where
P=(Fo^2^+2Fc^2^)/3
;
_refine_ls_weighting_scheme calc
_refine_ls_wR_factor_gt 0.0358
_refine_ls_wR_factor_ref 0.0376
_reflns_number_gt 3385
_reflns_number_total 3901
_reflns_threshold_expression I>2\s(I)
_cod_data_source_file b702129a.txt
_cod_data_source_block ab52_compound_2
_cod_depositor_comments
;
The following automatic conversions were performed:

'_atom_sites_solution_hydrogens' value 'geom and difmap' was changed
to 'mixed'.

Automatic conversion script
Id: cif_fix_values 6452 2018-10-05 10:23:21Z andrius 
;
_cod_original_sg_symbol_H-M 'I 2/a'
_cod_database_code 7005419

loop_
_symmetry_equiv_pos_as_xyz
'x, y, z'
'-x+1/2, y, -z'
'x+1/2, y+1/2, z+1/2'
'-x+1, y+1/2, -z+1/2'
'-x, -y, -z'
'x-1/2, -y, z'
'-x+1/2, -y+1/2, -z+1/2'
'x, -y+1/2, z+1/2'

loop_
_atom_site_label
_atom_site_type_symbol
_atom_site_fract_x
_atom_site_fract_y
_atom_site_fract_z
_atom_site_U_iso_or_equiv
_atom_site_adp_type
_atom_site_occupancy
_atom_site_symmetry_multiplicity
_atom_site_calc_flag
_atom_site_refinement_flags
_atom_site_disorder_assembly
_atom_site_disorder_group
W1 W 0.2500 0.741076(11) 0.5000 0.01457(4) Uani 1 2 d S . .
Ag1 Ag 0.380433(13) 0.718916(16) 0.618748(9) 0.02132(5) Uani 1 1 d . . .
S1 S 0.52399(4) 0.58876(5) 0.63438(3) 0.02565(15) Uani 1 1 d . . .
N1 N 0.43718(15) 0.44049(18) 0.54932(10) 0.0234(5) Uani 1 1 d D . .
H1 H 0.4309(18) 0.5080(14) 0.5279(11) 0.028 Uiso 1 1 d D . .
C1 C 0.48389(16) 0.4505(2) 0.60684(11) 0.0183(5) Uani 1 1 d . . .
C2 C 0.36360(19) 0.3546(2) 0.53066(13) 0.0314(7) Uani 1 1 d . . .
H2A H 0.3349 0.3781 0.4882 0.038 Uiso 1 1 calc R . .
H2B H 0.3164 0.3625 0.5608 0.038 Uiso 1 1 calc R . .
C3 C 0.3910(2) 0.2233(2) 0.52819(14) 0.0356(7) Uani 1 1 d . . .
H3A H 0.4414 0.2153 0.5007 0.043 Uiso 1 1 calc R . .
H3B H 0.3384 0.1760 0.5086 0.043 Uiso 1 1 calc R . .
C4 C 0.4214(2) 0.1702(2) 0.59290(14) 0.0350(7) Uani 1 1 d . . .
H4A H 0.3727 0.1826 0.6215 0.042 Uiso 1 1 calc R . .
H4B H 0.4309 0.0821 0.5887 0.042 Uiso 1 1 calc R . .
C5 C 0.50915(18) 0.2282(2) 0.62175(13) 0.0234(6) Uani 1 1 d . . .
H5A H 0.5338 0.1789 0.6585 0.028 Uiso 1 1 calc R . .
H5B H 0.5544 0.2259 0.5900 0.028 Uiso 1 1 calc R . .
N2 N 0.50050(14) 0.35354(17) 0.64292(9) 0.0186(4) Uani 1 1 d D . .
H2 H 0.5337(15) 0.366(2) 0.6786(7) 0.022 Uiso 1 1 d D . .
S2 S 0.37105(5) 0.82670(6) 0.72269(3) 0.02714(15) Uani 1 1 d . . .
C6 C 0.28367(17) 0.9292(2) 0.71347(11) 0.0195(5) Uani 1 1 d . . .
N3 N 0.21800(14) 0.92098(18) 0.66546(10) 0.0226(5) Uani 1 1 d D . .
H3 H 0.2232(18) 0.8558(15) 0.6431(10) 0.027 Uiso 1 1 d D . .
C7 C 0.17036(18) 1.0235(2) 0.63320(12) 0.0258(6) Uani 1 1 d . . .
H7A H 0.1396 0.9946 0.5923 0.031 Uiso 1 1 calc R . .
H7B H 0.2166 1.0841 0.6234 0.031 Uiso 1 1 calc R . .
C8 C 0.09984(17) 1.0859(2) 0.66955(12) 0.0259(6) Uani 1 1 d . . .
H8A H 0.0567 1.0247 0.6833 0.031 Uiso 1 1 calc R . .
H8B H 0.0645 1.1435 0.6410 0.031 Uiso 1 1 calc R . .
C9 C 0.14279(18) 1.1535(2) 0.72743(12) 0.0244(6) Uani 1 1 d . . .
H9A H 0.1853 1.2155 0.7136 0.029 Uiso 1 1 calc R . .
H9B H 0.0942 1.1958 0.7481 0.029 Uiso 1 1 calc R . .
C10 C 0.19451(18) 1.0704(2) 0.77525(12) 0.0254(6) Uani 1 1 d . . .
H10A H 0.2092 1.1158 0.8152 0.030 Uiso 1 1 calc R . .
H10B H 0.1537 1.0027 0.7845 0.030 Uiso 1 1 calc R . .
N4 N 0.27993(15) 1.01965(18) 0.75536(10) 0.0230(5) Uani 1 1 d D . .
H4 H 0.3263(13) 1.026(2) 0.7847(10) 0.028 Uiso 1 1 d D . .
S3 S 0.36936(5) 0.85993(6) 0.52217(3) 0.02406(14) Uani 1 1 d . . .
S4 S 0.22232(4) 0.62375(5) 0.58068(3) 0.01954(13) Uani 1 1 d . . .

loop_
_atom_site_aniso_label
_atom_site_aniso_U_11
_atom_site_aniso_U_22
_atom_site_aniso_U_33
_atom_site_aniso_U_23
_atom_site_aniso_U_13
_atom_site_aniso_U_12
W1 0.01623(7) 0.01427(7) 0.01268(7) 0.000 -0.00123(5) 0.000
Ag1 0.02105(11) 0.02138(10) 0.02056(11) -0.00230(7) -0.00301(8) 0.00387(7)
S1 0.0205(3) 0.0169(3) 0.0373(4) -0.0030(3) -0.0086(3) 0.0031(2)
N1 0.0256(12) 0.0230(11) 0.0201(12) 0.0016(8) -0.0052(10) 0.0042(9)
C1 0.0137(12) 0.0192(12) 0.0218(13) -0.0022(9) 0.0001(10) 0.0033(9)
C2 0.0248(15) 0.0381(16) 0.0285(15) -0.0066(12) -0.0112(13) 0.0018(12)
C3 0.0275(16) 0.0370(17) 0.0395(18) -0.0157(12) -0.0115(14) 0.0001(12)
C4 0.0311(16) 0.0241(15) 0.0479(19) -0.0061(12) -0.0057(14) -0.0053(12)
C5 0.0247(14) 0.0159(12) 0.0280(14) -0.0007(9) -0.0054(12) 0.0032(10)
N2 0.0178(11) 0.0193(10) 0.0176(11) -0.0016(8) -0.0038(9) -0.0012(8)
S2 0.0242(4) 0.0348(4) 0.0207(3) -0.0090(3) -0.0069(3) 0.0115(3)
C6 0.0174(13) 0.0221(12) 0.0191(13) -0.0008(9) 0.0023(10) -0.0005(10)
N3 0.0174(11) 0.0247(11) 0.0245(12) -0.0103(8) -0.0045(10) 0.0059(9)
C7 0.0234(14) 0.0316(14) 0.0205(14) -0.0029(10) -0.0072(12) 0.0036(11)
C8 0.0195(14) 0.0224(13) 0.0347(16) -0.0039(11) -0.0031(12) 0.0046(10)
C9 0.0241(14) 0.0187(12) 0.0308(15) -0.0036(10) 0.0040(12) 0.0025(10)
C10 0.0315(16) 0.0248(13) 0.0210(13) -0.0037(10) 0.0075(12) 0.0059(11)
N4 0.0211(12) 0.0259(11) 0.0206(12) -0.0076(8) -0.0046(10) 0.0032(9)
S3 0.0286(4) 0.0227(3) 0.0201(3) 0.0014(2) -0.0013(3) -0.0105(3)
S4 0.0188(3) 0.0205(3) 0.0190(3) 0.0048(2) 0.0000(3) -0.0026(2)

loop_
_atom_type_symbol
_atom_type_description
_atom_type_scat_dispersion_real
_atom_type_scat_dispersion_imag
_atom_type_scat_source
C C 0.0033 0.0016 'International Tables Vol C Tables 4.2.6.8 and 6.1.1.4'
H H 0.0000 0.0000 'International Tables Vol C Tables 4.2.6.8 and 6.1.1.4'
N N 0.0061 0.0033 'International Tables Vol C Tables 4.2.6.8 and 6.1.1.4'
S S 0.1246 0.1234 'International Tables Vol C Tables 4.2.6.8 and 6.1.1.4'
Ag Ag -0.8971 1.1015 'International Tables Vol C Tables 4.2.6.8 and 6.1.1.4'
W W -0.8490 6.8722 'International Tables Vol C Tables 4.2.6.8 and 6.1.1.4'

loop_
_geom_angle_atom_site_label_1
_geom_angle_atom_site_label_2
_geom_angle_atom_site_label_3
_geom_angle
_geom_angle_site_symmetry_1
_geom_angle_site_symmetry_3
_geom_angle_publ_flag
S3 W1 S3 106.82(4) . 2_556 ?
S3 W1 S4 112.75(3) . . ?
S3 W1 S4 108.18(3) 2_556 . ?
S3 W1 S4 108.18(3) . 2_556 ?
S3 W1 S4 112.75(3) 2_556 2_556 ?
S4 W1 S4 108.24(4) . 2_556 ?
S1 Ag1 S2 105.57(3) . . ?
S1 Ag1 S3 115.79(3) . . ?
S1 Ag1 S4 120.91(2) . . ?
S2 Ag1 S3 113.85(3) . . ?
S2 Ag1 S4 109.82(3) . . ?
S3 Ag1 S4 90.75(3) . . ?
Ag1 S1 C1 101.90(8) . . ?
C1 N1 C2 126.7(2) . . ?
S1 C1 N1 120.60(18) . . ?
S1 C1 N2 119.08(18) . . ?
N1 C1 N2 120.3(2) . . ?
N1 C2 C3 116.2(2) . . ?
C2 C3 C4 113.4(2) . . ?
C3 C4 C5 111.4(2) . . ?
C4 C5 N2 115.4(2) . . ?
C1 N2 C5 127.3(2) . . ?
Ag1 S2 C6 108.54(9) . . ?
S2 C6 N3 121.40(18) . . ?
S2 C6 N4 119.82(18) . . ?
N3 C6 N4 118.8(2) . . ?
C6 N3 C7 125.4(2) . . ?
N3 C7 C8 115.7(2) . . ?
C7 C8 C9 112.5(2) . . ?
C8 C9 C10 112.4(2) . . ?
C9 C10 N4 115.2(2) . . ?
C6 N4 C10 124.3(2) . . ?
W1 S3 Ag1 78.17(3) . . ?
W1 S4 Ag1 77.13(3) . . ?

loop_
_geom_bond_atom_site_label_1
_geom_bond_atom_site_label_2
_geom_bond_distance
_geom_bond_site_symmetry_2
_geom_bond_publ_flag
W1 S3 2.2053(7) . ?
W1 S4 2.2139(7) . ?
Ag1 S1 2.5483(8) . ?
Ag1 S2 2.5185(7) . ?
Ag1 S3 2.5643(7) . ?
Ag1 S4 2.6058(8) . ?
S1 C1 1.720(2) . ?
N1 C1 1.343(3) . ?
N1 C2 1.464(3) . ?
C1 N2 1.326(3) . ?
C2 C3 1.509(4) . ?
C3 C4 1.518(4) . ?
C4 C5 1.515(3) . ?
C5 N2 1.466(3) . ?
S2 C6 1.710(2) . ?
C6 N3 1.335(3) . ?
C6 N4 1.342(3) . ?
N3 C7 1.466(3) . ?
C7 C8 1.515(3) . ?
C8 C9 1.520(3) . ?
C9 C10 1.516(3) . ?
C10 N4 1.473(3) . ?

loop_
_geom_hbond_atom_site_label_D
_geom_hbond_atom_site_label_H
_geom_hbond_atom_site_label_A
_geom_hbond_distance_DH
_geom_hbond_distance_HA
_geom_hbond_distance_DA
_geom_hbond_angle_DHA
_geom_hbond_site_symmetry_A
N2 H2 S2 0.870(10) 2.440(12) 3.272(2) 160(2) 4_546
N3 H3 S4 0.869(10) 2.887(11) 3.749(2) 172(2) .
N4 H4 S1 0.879(10) 2.743(11) 3.610(2) 169(2) 4_556
